data_4037265
loop_
_publ_author_name
'Miles, William H.'
'Robinson, Michael J.'
'Lessard, Samantha G.'
'Thamattoor, Dasan M.'

_publ_section_title
;
 Through-Space Shielding Effects of Metal-Complexed Phenyl Rings.
;
_journal_issue 22
_journal_name_full 'The Journal of organic chemistry'
_journal_page_first 10791
_journal_page_last 10801
_journal_paper_doi 10.1021/acs.joc.6b01858
_journal_volume 81
_journal_year 2016
_chemical_formula_moiety 'C22 H18 B Cl2 F4 Mn O3'
_chemical_formula_sum 'C22 H18 B Cl2 F4 Mn O3'
_chemical_formula_weight 543.01
_chemical_name_common BillMilesMnComplex
_space_group_crystal_system monoclinic
_space_group_IT_number 14
_space_group_name_Hall '-P 2yn'
_space_group_name_H-M_alt 'P 1 21/n 1'
_atom_sites_solution_hydrogens geom
_cell_angle_alpha 90
_cell_angle_beta 98.0210(10)
_cell_angle_gamma 90
_cell_formula_units_Z 4
_cell_length_a 11.6844(7)
_cell_length_b 10.6519(6)
_cell_length_c 17.8894(11)
_cell_measurement_reflns_used 9490
_cell_measurement_temperature 173.(2)
_cell_measurement_theta_max 26.4017
_cell_measurement_theta_min 2.2310
_cell_volume 2204.8(2)
_computing_cell_refinement 'SAINT V8.34A (Bruker AXS Inc., 2013)'
_computing_data_reduction 'SAINT V8.34A (Bruker AXS Inc., 2013)'
_computing_structure_refinement 'SHELXL-2014 (Sheldrick, 2014)'
_diffrn_ambient_temperature 173.(2)
_diffrn_detector_area_resol_mean 8.3660
_diffrn_measured_fraction_theta_full 0.998
_diffrn_measured_fraction_theta_max 0.998
_diffrn_measurement_device_type 'CCD area detector'
_diffrn_measurement_method 'phi and omega scans'
_diffrn_radiation_monochromator graphite
_diffrn_radiation_type MoK\a
_diffrn_radiation_wavelength 0.71073
_diffrn_reflns_av_R_equivalents 0.0215
_diffrn_reflns_av_unetI/netI 0.0193
_diffrn_reflns_limit_h_max 14
_diffrn_reflns_limit_h_min -14
_diffrn_reflns_limit_k_max 13
_diffrn_reflns_limit_k_min -12
_diffrn_reflns_limit_l_max 22
_diffrn_reflns_limit_l_min -22
_diffrn_reflns_number 17486
_diffrn_reflns_theta_full 26.40
_diffrn_reflns_theta_max 26.40
_diffrn_reflns_theta_min 1.96
_exptl_absorpt_coefficient_mu 0.898
_exptl_absorpt_correction_T_max 0.85
_exptl_absorpt_correction_T_min 0.74
_exptl_absorpt_correction_type multi-scan
_exptl_absorpt_process_details 'SADABS V2014/2 (Bruker AXS Inc.)'
_exptl_crystal_colour 'pale pink'
_exptl_crystal_density_diffrn 1.636
_exptl_crystal_density_method 'not measured'
_exptl_crystal_description block
_exptl_crystal_F_000 1096
_exptl_crystal_size_max 0.380
_exptl_crystal_size_mid 0.330
_exptl_crystal_size_min 0.180
_refine_diff_density_max 1.506
_refine_diff_density_min -0.518
_refine_ls_extinction_method none
_refine_ls_goodness_of_fit_ref 1.075
_refine_ls_hydrogen_treatment constr
_refine_ls_matrix_type full
_refine_ls_number_parameters 300
_refine_ls_number_reflns 4526
_refine_ls_number_restraints 0
_refine_ls_restrained_S_all 1.075
_refine_ls_R_factor_all 0.0416
_refine_ls_R_factor_gt 0.0385
_refine_ls_shift/su_max 0.001
_refine_ls_shift/su_mean 0.000
_refine_ls_structure_factor_coef Fsqd
_refine_ls_weighting_details 'w=1/[\s^2^(Fo^2^)+(0.0566P)^2^+1.8547P] where P=(Fo^2^+2Fc^2^)/3'
_refine_ls_weighting_scheme calc
_refine_ls_wR_factor_gt 0.0991
_refine_ls_wR_factor_ref 0.1021
_reflns_number_gt 4153
_reflns_number_total 4526
_reflns_threshold_expression 'I > 2\s(I)'
_cod_data_source_file jo6b01858_si_002.cif
_cod_data_source_block 1b-Mn
_cod_database_code 4037265

loop_
_space_group_symop_operation_xyz
'x, y, z'
'-x+1/2, y+1/2, -z+1/2'
'-x, -y, -z'
'x-1/2, -y-1/2, z-1/2'

loop_
_atom_site_type_symbol
_atom_site_label
_atom_site_fract_x
_atom_site_fract_y
_atom_site_fract_z
_atom_site_U_iso_or_equiv
_atom_site_adp_type
_atom_site_calc_flag
_atom_site_refinement_flags_adp
_atom_site_refinement_flags_posn
_atom_site_occupancy
Mn Mn1 0.16979(2) 0.12821(3) 0.09720(2) 0.01600(10) Uani d . . 1
B B1 0.1244(2) 0.6811(2) 0.15537(13) 0.0215(5) Uani d . . 1
Cl Cl2 0.16887(9) 0.41768(7) 0.67364(4) 0.0604(2) Uani d . . 1
Cl Cl1 0.23438(6) 0.23454(7) 0.79463(3) 0.04043(17) Uani d . . 1
O O1 -0.00959(15) -0.01965(16) 0.16032(10) 0.0360(4) Uani d . . 1
O O3 0.18015(15) -0.05554(15) -0.02563(9) 0.0305(4) Uani d . . 1
O O2 0.35373(14) -0.01977(15) 0.18846(9) 0.0289(3) Uani d . . 1
F F1 0.08653(11) 0.73436(13) 0.21895(7) 0.0293(3) Uani d . . 1
F F2 0.22696(12) 0.61676(14) 0.17742(8) 0.0347(3) Uani d . . 1
F F3 0.04076(12) 0.59957(13) 0.12048(8) 0.0337(3) Uani d . . 1
F F4 0.14366(14) 0.77616(13) 0.10452(8) 0.0358(3) Uani d . . 1
C C18 0.06040(19) 0.03418(19) 0.13580(12) 0.0244(4) Uani d . . 1
C C17 0.27594(17) 0.29414(18) 0.12772(11) 0.0183(4) Uani d . . 1
H H13 0.3516 0.2976 0.1551 0.022 Uiso calc U R 1
C C12 0.26208(17) 0.28641(17) 0.04840(11) 0.0175(4) Uani d . . 1
C C13 0.14820(17) 0.27347(18) 0.00987(11) 0.0193(4) Uani d . . 1
H H10 0.1367 0.2625 -0.0433 0.023 Uiso calc U R 1
C C14 0.05182(17) 0.27656(19) 0.04910(11) 0.0202(4) Uani d . . 1
H H11 -0.0238 0.2686 0.022 0.024 Uiso calc U R 1
C C15 0.06650(18) 0.29144(18) 0.12859(11) 0.0203(4) Uani d . . 1
C C21 -0.03619(19) 0.2978(2) 0.17079(13) 0.0268(5) Uani d . . 1
H H15 -0.0626 0.3849 0.1724 0.04 Uiso calc U R 1
H H14 -0.0141 0.2669 0.2224 0.04 Uiso calc U R 1
H H16 -0.0987 0.2456 0.1451 0.04 Uiso calc U R 1
C C16 0.17957(18) 0.29682(18) 0.16742(11) 0.0204(4) Uani d . . 1
H H12 0.1913 0.3023 0.221 0.024 Uiso calc U R 1
C C10 0.36509(17) 0.28440(18) 0.00702(11) 0.0184(4) Uani d . . 1
C C9 0.43791(18) 0.1835(2) 0.01919(12) 0.0236(4) Uani d . . 1
H H9 0.4235 0.1221 0.0552 0.028 Uiso calc U R 1
C C8 0.53355(19) 0.1677(2) -0.02000(13) 0.0264(5) Uani d . . 1
H H8 0.5837 0.0979 -0.0095 0.032 Uiso calc U R 1
C C7 0.55335(18) 0.25371(19) -0.07319(12) 0.0229(4) Uani d . . 1
H H7 0.6154 0.2413 -0.1015 0.027 Uiso calc U R 1
C C6 0.48205(17) 0.36169(18) -0.08661(11) 0.0191(4) Uani d . . 1
C C5 0.50650(18) 0.4498(2) -0.14161(11) 0.0230(4) Uani d . . 1
H H6 0.5674 0.4338 -0.1704 0.028 Uiso calc U R 1
C C4 0.44345(18) 0.5571(2) -0.15342(12) 0.0245(4) Uani d . . 1
H H5 0.4583 0.6145 -0.1916 0.029 Uiso calc U R 1
C C3 0.35607(17) 0.5826(2) -0.10877(12) 0.0223(4) Uani d . . 1
H H4 0.3157 0.6601 -0.1158 0.027 Uiso calc U R 1
C C2 0.32663(16) 0.49989(19) -0.05522(11) 0.0185(4) Uani d . . 1
C C11 0.38762(16) 0.38241(18) -0.04437(11) 0.0168(4) Uani d . . 1
C C19 0.17513(17) 0.01470(19) 0.02159(11) 0.0216(4) Uani d . . 1
C C20 0.28231(18) 0.03759(19) 0.15472(11) 0.0215(4) Uani d . . 1
C C22 0.1693(2) 0.3818(3) 0.76934(15) 0.0411(6) Uani d . . 1
H H18 0.0887 0.381 0.7806 0.049 Uiso calc U R 1
H H17 0.2116 0.4483 0.8005 0.049 Uiso calc U R 1
C C1 0.23410(18) 0.54277(19) -0.00937(12) 0.0217(4) Uani d . . 1
H H2 0.2263 0.6343 -0.0128 0.033 Uiso calc U R 1
H H1 0.2559 0.5183 0.0435 0.033 Uiso calc U R 1
H H3 0.1603 0.5034 -0.0292 0.033 Uiso calc U R 1

loop_
_atom_site_aniso_label
_atom_site_aniso_U_11
_atom_site_aniso_U_22
_atom_site_aniso_U_33
_atom_site_aniso_U_12
_atom_site_aniso_U_13
_atom_site_aniso_U_23
Mn1 0.01710(17) 0.01583(17) 0.01533(16) 0.00070(10) 0.00314(11) 0.00096(10)
B1 0.0213(11) 0.0249(11) 0.0186(10) 0.0009(9) 0.0032(9) 0.0004(9)
Cl2 0.0999(7) 0.0412(4) 0.0421(4) 0.0063(4) 0.0168(4) -0.0075(3)
Cl1 0.0371(3) 0.0534(4) 0.0299(3) -0.0094(3) 0.0019(2) -0.0100(3)
O1 0.0334(9) 0.0275(8) 0.0514(11) 0.0015(7) 0.0209(8) 0.0095(7)
O3 0.0398(9) 0.0276(8) 0.0248(8) -0.0004(7) 0.0065(7) -0.0076(6)
O2 0.0315(8) 0.0270(8) 0.0271(8) 0.0088(7) 0.0006(7) 0.0046(6)
F1 0.0308(7) 0.0376(7) 0.0200(6) 0.0066(6) 0.0057(5) -0.0042(5)
F2 0.0264(7) 0.0506(9) 0.0278(7) 0.0123(6) 0.0064(6) 0.0030(6)
F3 0.0334(7) 0.0360(7) 0.0313(7) -0.0067(6) 0.0027(6) -0.0062(6)
F4 0.0527(9) 0.0268(7) 0.0307(7) 0.0001(6) 0.0156(6) 0.0035(5)
C18 0.0277(11) 0.0189(10) 0.0280(11) 0.0041(8) 0.0086(9) 0.0018(8)
C17 0.0181(9) 0.0160(9) 0.0205(9) -0.0002(7) 0.0010(7) -0.0005(7)
C12 0.0196(9) 0.0123(8) 0.0210(9) 0.0009(7) 0.0040(8) 0.0025(7)
C13 0.0208(10) 0.0187(9) 0.0182(9) 0.0011(7) 0.0015(7) 0.0040(7)
C14 0.0172(9) 0.0192(9) 0.0240(10) 0.0021(7) 0.0022(8) 0.0048(8)
C15 0.0228(10) 0.0148(9) 0.0243(10) 0.0027(7) 0.0074(8) 0.0023(7)
C21 0.0241(11) 0.0267(11) 0.0321(11) 0.0050(9) 0.0126(9) 0.0009(9)
C16 0.0266(11) 0.0158(9) 0.0197(9) 0.0005(8) 0.0065(8) -0.0017(7)
C10 0.0171(9) 0.0191(9) 0.0188(9) -0.0019(7) 0.0021(7) -0.0023(7)
C9 0.0231(10) 0.0188(10) 0.0300(11) 0.0001(8) 0.0079(8) 0.0021(8)
C8 0.0238(11) 0.0189(10) 0.0379(12) 0.0046(8) 0.0086(9) -0.0014(9)
C7 0.0190(10) 0.0224(10) 0.0289(11) -0.0002(8) 0.0087(8) -0.0055(8)
C6 0.0159(9) 0.0215(10) 0.0200(9) -0.0033(7) 0.0026(7) -0.0048(7)
C5 0.0190(10) 0.0315(11) 0.0192(9) -0.0048(8) 0.0055(8) -0.0025(8)
C4 0.0211(10) 0.0301(11) 0.0222(10) -0.0052(8) 0.0024(8) 0.0073(8)
C3 0.0183(9) 0.0226(10) 0.0255(10) 0.0001(8) 0.0009(8) 0.0034(8)
C2 0.0162(9) 0.0214(10) 0.0172(9) -0.0004(7) 0.0003(7) 0.0001(7)
C11 0.0151(9) 0.0192(9) 0.0156(9) -0.0018(7) 0.0008(7) -0.0023(7)
C19 0.0212(10) 0.0216(10) 0.0220(10) -0.0004(8) 0.0031(8) 0.0036(8)
C20 0.0268(10) 0.0188(9) 0.0199(9) -0.0006(8) 0.0064(8) -0.0012(8)
C22 0.0420(15) 0.0459(15) 0.0390(14) -0.0087(12) 0.0184(12) -0.0162(11)
C1 0.0224(10) 0.0179(9) 0.0260(10) 0.0035(8) 0.0073(8) 0.0023(8)

loop_
_atom_type_symbol
_atom_type_description
_atom_type_scat_dispersion_real
_atom_type_scat_dispersion_imag
_atom_type_scat_source
C C 0.0033 0.0016 'International Tables Vol C Tables 4.2.6.8 and 6.1.1.4'
H H 0.0000 0.0000 'International Tables Vol C Tables 4.2.6.8 and 6.1.1.4'
O O 0.0106 0.0060 'International Tables Vol C Tables 4.2.6.8 and 6.1.1.4'
B B 0.0013 0.0007 'International Tables Vol C Tables 4.2.6.8 and 6.1.1.4'
F F 0.0171 0.0103 'International Tables Vol C Tables 4.2.6.8 and 6.1.1.4'
Cl Cl 0.1484 0.1585 'International Tables Vol C Tables 4.2.6.8 and 6.1.1.4'
Mn Mn 0.3368 0.7283 'International Tables Vol C Tables 4.2.6.8 and 6.1.1.4'

loop_
_geom_angle_atom_site_label_1
_geom_angle_atom_site_label_2
_geom_angle_atom_site_label_3
_geom_angle
C19 Mn1 C20 88.34(9)
C19 Mn1 C18 90.86(9)
C20 Mn1 C18 89.08(9)
C19 Mn1 C17 130.20(8)
C20 Mn1 C17 87.01(8)
C18 Mn1 C17 138.55(8)
C19 Mn1 C16 165.39(8)
C20 Mn1 C16 97.74(8)
C18 Mn1 C16 102.46(8)
C17 Mn1 C16 37.73(7)
C19 Mn1 C13 87.23(8)
C20 Mn1 C13 141.03(8)
C18 Mn1 C13 129.66(9)
C17 Mn1 C13 67.12(7)
C16 Mn1 C13 79.68(8)
C19 Mn1 C14 105.77(8)
C20 Mn1 C14 164.79(9)
C18 Mn1 C14 96.22(8)
C17 Mn1 C14 79.56(8)
C16 Mn1 C14 67.22(8)
C13 Mn1 C14 37.49(7)
C19 Mn1 C15 141.20(8)
C20 Mn1 C15 129.89(8)
C18 Mn1 C15 84.32(8)
C17 Mn1 C15 67.36(7)
C16 Mn1 C15 37.08(8)
C13 Mn1 C15 67.44(7)
C14 Mn1 C15 37.34(7)
C19 Mn1 C12 98.14(8)
C20 Mn1 C12 105.59(8)
C18 Mn1 C12 162.91(8)
C17 Mn1 C12 37.06(7)
C16 Mn1 C12 67.47(7)
C13 Mn1 C12 37.29(7)
C14 Mn1 C12 67.40(7)
C15 Mn1 C12 79.56(7)
F3 B1 F2 110.11(18)
F3 B1 F1 109.68(17)
F2 B1 F1 109.14(17)
F3 B1 F4 109.09(17)
F2 B1 F4 109.33(18)
F1 B1 F4 109.48(18)
O1 C18 Mn1 177.20(19)
C12 C17 C16 121.34(18)
C12 C17 Mn1 73.70(11)
C16 C17 Mn1 71.18(11)
C12 C17 H13 119.3
C16 C17 H13 119.3
Mn1 C17 H13 128.0
C17 C12 C13 117.64(17)
C17 C12 C10 120.75(17)
C13 C12 C10 121.51(17)
C17 C12 Mn1 69.24(11)
C13 C12 Mn1 69.29(11)
C10 C12 Mn1 130.14(13)
C14 C13 C12 121.15(18)
C14 C13 Mn1 71.41(11)
C12 C13 Mn1 73.42(11)
C14 C13 H10 119.4
C12 C13 H10 119.4
Mn1 C13 H10 127.9
C13 C14 C15 120.62(18)
C13 C14 Mn1 71.09(11)
C15 C14 Mn1 72.86(11)
C13 C14 H11 119.7
C15 C14 H11 119.7
Mn1 C14 H11 128.7
C16 C15 C14 118.32(18)
C16 C15 C21 120.68(18)
C14 C15 C21 120.98(19)
C16 C15 Mn1 69.65(11)
C14 C15 Mn1 69.80(11)
C21 C15 Mn1 131.11(14)
C15 C21 H15 109.5
C15 C21 H14 109.5
H15 C21 H14 109.5
C15 C21 H16 109.5
H15 C21 H16 109.5
H14 C21 H16 109.5
C15 C16 C17 120.71(18)
C15 C16 Mn1 73.27(11)
C17 C16 Mn1 71.09(11)
C15 C16 H12 119.6
C17 C16 H12 119.6
Mn1 C16 H12 128.2
C9 C10 C11 120.39(18)
C9 C10 C12 117.19(17)
C11 C10 C12 122.42(17)
C10 C9 C8 122.18(19)
C10 C9 H9 118.9
C8 C9 H9 118.9
C7 C8 C9 119.4(2)
C7 C8 H8 120.3
C9 C8 H8 120.3
C8 C7 C6 120.61(19)
C8 C7 H7 119.7
C6 C7 H7 119.7
C5 C6 C7 118.90(18)
C5 C6 C11 120.44(18)
C7 C6 C11 120.66(18)
C4 C5 C6 120.47(19)
C4 C5 H6 119.8
C6 C5 H6 119.8
C5 C4 C3 119.60(19)
C5 C4 H5 120.2
C3 C4 H5 120.2
C2 C3 C4 122.8(2)
C2 C3 H4 118.6
C4 C3 H4 118.6
C3 C2 C11 118.82(18)
C3 C2 C1 116.67(18)
C11 C2 C1 124.46(17)
C6 C11 C10 116.50(17)
C6 C11 C2 117.64(17)
C10 C11 C2 125.83(17)
O3 C19 Mn1 178.95(19)
O2 C20 Mn1 177.81(18)
Cl2 C22 Cl1 112.61(14)
Cl2 C22 H18 109.1
Cl1 C22 H18 109.1
Cl2 C22 H17 109.1
Cl1 C22 H17 109.1
H18 C22 H17 107.8
C2 C1 H2 109.5
C2 C1 H1 109.5
H2 C1 H1 109.5
C2 C1 H3 109.5
H2 C1 H3 109.5
H1 C1 H3 109.5

loop_
_geom_bond_atom_site_label_1
_geom_bond_atom_site_label_2
_geom_bond_distance
Mn1 C19 1.822(2)
Mn1 C20 1.828(2)
Mn1 C18 1.833(2)
Mn1 C17 2.1844(19)
Mn1 C16 2.1856(19)
Mn1 C13 2.1883(19)
Mn1 C14 2.192(2)
Mn1 C15 2.2325(19)
Mn1 C12 2.2422(19)
B1 F3 1.389(3)
B1 F2 1.389(3)
B1 F1 1.397(3)
B1 F4 1.400(3)
Cl2 C22 1.753(3)
Cl1 C22 1.774(3)
O1 C18 1.136(3)
O3 C19 1.136(3)
O2 C20 1.137(3)
C17 C12 1.408(3)
C17 C16 1.413(3)
C17 H13 0.95
C12 C13 1.417(3)
C12 C10 1.499(3)
C13 C14 1.408(3)
C13 H10 0.95
C14 C15 1.417(3)
C14 H11 0.95
C15 C16 1.405(3)
C15 C21 1.506(3)
C21 H15 0.98
C21 H14 0.98
C21 H16 0.98
C16 H12 0.95
C10 C9 1.369(3)
C10 C11 1.439(3)
C9 C8 1.410(3)
C9 H9 0.95
C8 C7 1.363(3)
C8 H8 0.95
C7 C6 1.421(3)
C7 H7 0.95
C6 C5 1.417(3)
C6 C11 1.439(3)
C5 C4 1.360(3)
C5 H6 0.95
C4 C3 1.408(3)
C4 H5 0.95
C3 C2 1.380(3)
C3 H4 0.95
C2 C11 1.440(3)
C2 C1 1.516(3)
C22 H18 0.99
C22 H17 0.99
C1 H2 0.98
C1 H1 0.98
C1 H3 0.98

loop_
_geom_hbond_atom_site_label_D
_geom_hbond_atom_site_label_H
_geom_hbond_atom_site_label_A
_geom_hbond_site_symmetry_A
_geom_hbond_distance_DH
_geom_hbond_distance_HA
_geom_hbond_distance_DA
_geom_hbond_angle_DHA
C22 H18 F3 3_566 0.99 2.49 3.361(3) 146.3
C22 H18 F1 3_566 0.99 2.39 3.269(3) 147.7
C22 H18 F3 3_566 0.99 2.49 3.361(3) 146.3
C22 H18 F1 3_566 0.99 2.39 3.269(3) 147.7
C22 H18 F3 3_566 0.99 2.49 3.361(3) 146.3
C22 H18 F1 3_566 0.99 2.39 3.269(3) 147.7
C22 H18 F3 3_566 0.99 2.49 3.361(3) 146.3
C22 H18 F1 3_566 0.99 2.39 3.269(3) 147.7
C22 H18 F3 3_566 0.99 2.49 3.361(3) 146.3
C22 H18 F1 3_566 0.99 2.39 3.269(3) 147.7
C22 H18 F1 3_566 0.99 2.39 3.269(3) 147.7
C22 H18 F3 3_566 0.99 2.49 3.361(3) 146.3
C22 H18 F1 3_566 0.99 2.39 3.269(3) 147.7
C22 H18 F3 3_566 0.99 2.49 3.361(3) 146.3
C22 H18 F1 3_566 0.99 2.39 3.269(3) 147.7
C22 H18 F3 3_566 0.99 2.49 3.361(3) 146.3

loop_
_geom_torsion_atom_site_label_1
_geom_torsion_atom_site_label_2
_geom_torsion_atom_site_label_3
_geom_torsion_atom_site_label_4
_geom_torsion
C16 C17 C12 C13 -3.9(3)
Mn1 C17 C12 C13 51.28(15)
C16 C17 C12 C10 179.65(18)
Mn1 C17 C12 C10 -125.21(17)
C16 C17 C12 Mn1 -55.14(16)
C17 C12 C13 C14 4.1(3)
C10 C12 C13 C14 -179.44(18)
Mn1 C12 C13 C14 55.35(17)
C17 C12 C13 Mn1 -51.25(15)
C10 C12 C13 Mn1 125.21(17)
C12 C13 C14 C15 -0.7(3)
Mn1 C13 C14 C15 55.61(17)
C12 C13 C14 Mn1 -56.29(17)
C13 C14 C15 C16 -3.1(3)
Mn1 C14 C15 C16 51.73(16)
C13 C14 C15 C21 178.61(18)
Mn1 C14 C15 C21 -126.60(18)
C13 C14 C15 Mn1 -54.79(17)
C14 C15 C16 C17 3.3(3)
C21 C15 C16 C17 -178.36(18)
Mn1 C15 C16 C17 55.10(17)
C14 C15 C16 Mn1 -51.80(16)
C21 C15 C16 Mn1 126.54(18)
C12 C17 C16 C15 0.2(3)
Mn1 C17 C16 C15 -56.13(17)
C12 C17 C16 Mn1 56.31(17)
C17 C12 C10 C9 64.5(3)
C13 C12 C10 C9 -111.9(2)
Mn1 C12 C10 C9 -23.4(3)
C17 C12 C10 C11 -116.3(2)
C13 C12 C10 C11 67.3(3)
Mn1 C12 C10 C11 155.86(15)
C11 C10 C9 C8 -3.1(3)
C12 C10 C9 C8 176.10(19)
C10 C9 C8 C7 -1.6(3)
C9 C8 C7 C6 3.1(3)
C8 C7 C6 C5 179.1(2)
C8 C7 C6 C11 0.0(3)
C7 C6 C5 C4 -176.91(19)
C11 C6 C5 C4 2.2(3)
C6 C5 C4 C3 2.3(3)
C5 C4 C3 C2 -3.4(3)
C4 C3 C2 C11 0.0(3)
C4 C3 C2 C1 177.61(19)
C5 C6 C11 C10 176.45(18)
C7 C6 C11 C10 -4.5(3)
C5 C6 C11 C2 -5.4(3)
C7 C6 C11 C2 173.63(18)
C9 C10 C11 C6 6.0(3)
C12 C10 C11 C6 -173.19(17)
C9 C10 C11 C2 -171.94(19)
C12 C10 C11 C2 8.9(3)
C3 C2 C11 C6 4.3(3)
C1 C2 C11 C6 -173.10(18)
C3 C2 C11 C10 -177.77(19)
C1 C2 C11 C10 4.8(3)
